data_1558324
loop_
_publ_author_name
'Zaworotko, Michael'
'Kumar, Naveen'
'Chang, Ze'
'Yu, Mei-Hui'
'Kumar, Amrit'
'O&#x2019;Nolan, Daniel'
'Bu, Xian-He'
'Patyk-Ka\'zmierczak, Ewa'
'Bezrukov, Andrey A.'
'Mukherjee, Soumya'
'Wang, Shi-Qiang'

_publ_section_title
;
 Crystal engineering of a rectangular sql coordination network to enable
 xylenes selectivity over ethylbenzene
;
_journal_name_full 'Chemical Science'
_journal_paper_doi 10.1039/D0SC02123G
_journal_year 2020
_chemical_formula_moiety 'C26 H16 Co1 N14 S2'
_chemical_formula_sum 'C26 H16 Co N14 S2'
_chemical_formula_weight 647.58
_chemical_name_common sql-3-Co-NCS
_space_group_crystal_system orthorhombic
_space_group_IT_number 64
_space_group_name_Hall '-C 2ac 2'
_space_group_name_H-M_alt 'C m c e'
_atom_sites_solution_hydrogens geom
_audit_creation_date 2018-08-08
_audit_creation_method
;
Olex2 1.2
(compiled 2018.05.18 svn.r3508 for OlexSys, GUI svn.r5497)
;
_audit_update_record
;
2020-05-30 deposited with the CCDC.	2020-06-16 downloaded from the CCDC.
;
_cell_angle_alpha 90
_cell_angle_beta 90
_cell_angle_gamma 90
_cell_formula_units_Z 4
_cell_length_a 20.8810(11)
_cell_length_b 14.7201(9)
_cell_length_c 8.7578(5)
_cell_measurement_reflns_used 1541
_cell_measurement_temperature 300(2)
_cell_measurement_theta_max 61.18
_cell_measurement_theta_min 4.23
_cell_volume 2691.9(3)
_computing_molecular_graphics 'Olex2 (Dolomanov et al., 2009)'
_computing_publication_material 'Olex2 (Dolomanov et al., 2009)'
_computing_structure_refinement 'ShelXL (Sheldrick, 2015)'
_computing_structure_solution 'XT (Sheldrick, 2015)'
_diffrn_ambient_temperature 300.13
_diffrn_measured_fraction_theta_full 0.973
_diffrn_measured_fraction_theta_max 0.973
_diffrn_measurement_device_type 'Bruker APEX-II CCD'
_diffrn_measurement_method '\f and \w scans'
_diffrn_radiation_type CuK\a
_diffrn_radiation_wavelength 1.54178
_diffrn_reflns_av_R_equivalents 0.0835
_diffrn_reflns_av_unetI/netI 0.0536
_diffrn_reflns_Laue_measured_fraction_full 0.973
_diffrn_reflns_Laue_measured_fraction_max 0.973
_diffrn_reflns_limit_h_max 23
_diffrn_reflns_limit_h_min -20
_diffrn_reflns_limit_k_max 16
_diffrn_reflns_limit_k_min -14
_diffrn_reflns_limit_l_max 9
_diffrn_reflns_limit_l_min -9
_diffrn_reflns_number 5637
_diffrn_reflns_point_group_measured_fraction_full 0.973
_diffrn_reflns_point_group_measured_fraction_max 0.973
_diffrn_reflns_theta_full 61.198
_diffrn_reflns_theta_max 61.198
_diffrn_reflns_theta_min 4.234
_exptl_absorpt_coefficient_mu 6.852
_exptl_absorpt_correction_T_max 0.334
_exptl_absorpt_correction_T_min 0.262
_exptl_absorpt_correction_type multi-scan
_exptl_absorpt_process_details
'SADABS-2016/2 (Bruker,2016/2) was used for absorption correction. wR2(int) was 0.1458 before and 0.0519 after correction. The Ratio of minimum to maximum transmission is 0.0788. The \l/2 correction factor is Not present.'
_exptl_crystal_colour Red
_exptl_crystal_density_diffrn 1.598
_exptl_crystal_description Block
_exptl_crystal_F_000 1316
_exptl_crystal_size_max 0.24
_exptl_crystal_size_mid 0.18
_exptl_crystal_size_min 0.16
_refine_diff_density_max 0.344
_refine_diff_density_min -0.566
_refine_diff_density_rms 0.077
_refine_ls_extinction_method none
_refine_ls_goodness_of_fit_ref 1.069
_refine_ls_hydrogen_treatment constr
_refine_ls_matrix_type full
_refine_ls_number_parameters 104
_refine_ls_number_reflns 1045
_refine_ls_number_restraints 0
_refine_ls_restrained_S_all 1.069
_refine_ls_R_factor_all 0.0788
_refine_ls_R_factor_gt 0.0519
_refine_ls_shift/su_max 0.000
_refine_ls_shift/su_mean 0.000
_refine_ls_structure_factor_coef Fsqd
_refine_ls_weighting_details 'w=1/[\s^2^(Fo^2^)+(0.0694P)^2^+7.3125P] where P=(Fo^2^+2Fc^2^)/3'
_refine_ls_weighting_scheme calc
_refine_ls_wR_factor_gt 0.1278
_refine_ls_wR_factor_ref 0.1458
_reflns_Friedel_coverage 0.000
_reflns_number_gt 769
_reflns_number_total 1045
_reflns_threshold_expression 'I > 2\s(I)'
_cod_data_source_file d0sc02123g2.cif
_cod_data_source_block sql-3-Co-NCS
_cod_original_sg_symbol_Hall '-C 2bc 2'
_cod_database_code 1558324
_shelx_shelxl_version_number 2014/7
_shelx_space_group_comment
;
The symmetry employed for this shelxl refinement is uniquely defined
by the following loop, which should always be used as a source of
symmetry information in preference to the above space-group names.
They are only intended as comments.
;
_olex2_refinement_description
;
1. Fixed Uiso
 At 1.2 times of:
  All C(H) groups
2.a Aromatic/amide H refined with riding coordinates:
 C2B(H2B), C3B(H3B), C5B(H5B), C6B(H6B)
;
_olex2_submission_special_instructions 'No special instructions were received'

loop_
_space_group_symop_operation_xyz
'x, y, z'
'-x, -y+1/2, z+1/2'
'-x, y+1/2, -z+1/2'
'x, -y, -z'
'x+1/2, y+1/2, z'
'-x+1/2, -y+1, z+1/2'
'-x+1/2, y+1, -z+1/2'
'x+1/2, -y+1/2, -z'
'-x, -y, -z'
'x, y-1/2, -z-1/2'
'x, -y-1/2, z-1/2'
'-x, y, z'
'-x+1/2, -y+1/2, -z'
'x+1/2, y, -z-1/2'
'x+1/2, -y, z-1/2'
'-x+1/2, y+1/2, z'

loop_
_atom_site_label
_atom_site_type_symbol
_atom_site_fract_x
_atom_site_fract_y
_atom_site_fract_z
_atom_site_U_iso_or_equiv
_atom_site_adp_type
_atom_site_occupancy
_atom_site_site_symmetry_order
_atom_site_calc_flag
_atom_site_refinement_flags_posn
_atom_site_refinement_flags_adp
_atom_site_refinement_flags_occupancy
_atom_site_disorder_assembly
_atom_site_disorder_group
Co1A Co 0.5000 0.5000 0.0000 0.0297(4) Uani 1 4 d S T P . .
N1B N 0.57764(17) 0.5705(3) 0.1244(4) 0.0365(9) Uani 1 1 d . . . . .
N1C N 0.5000 0.3999(4) 0.1664(7) 0.0407(14) Uani 1 2 d S T P . .
C2B C 0.5803(2) 0.6611(3) 0.1291(5) 0.0394(12) Uani 1 1 d . . . . .
H2B H 0.5530 0.6942 0.0662 0.047 Uiso 1 1 calc R . . . .
C2C C 0.5000 0.3867(4) 0.2961(9) 0.0400(16) Uani 1 2 d S T P . .
C3B C 0.6220(2) 0.7077(3) 0.2237(6) 0.0454(13) Uani 1 1 d . . . . .
H3B H 0.6214 0.7709 0.2267 0.055 Uiso 1 1 calc R . . . .
S3C S 0.5000 0.36866(16) 0.4804(2) 0.0730(8) Uani 1 2 d S T P . .
C4B C 0.6646(2) 0.6599(3) 0.3138(5) 0.0375(12) Uani 1 1 d . . . . .
C5B C 0.6641(2) 0.5658(3) 0.3047(5) 0.0428(12) Uani 1 1 d . . . . .
H5B H 0.6928 0.5311 0.3614 0.051 Uiso 1 1 calc R . . . .
C6B C 0.6200(2) 0.5249(3) 0.2097(6) 0.0440(13) Uani 1 1 d . . . . .
H6B H 0.6198 0.4618 0.2046 0.053 Uiso 1 1 calc R . . . .
C7B C 0.7100(2) 0.7077(4) 0.4158(5) 0.0417(13) Uani 1 1 d . . . . .
N8B N 0.7451(2) 0.6579(3) 0.5121(5) 0.0467(11) Uani 1 1 d . . . . .
N9B N 0.7865(2) 0.7010(3) 0.5988(5) 0.0473(11) Uani 1 1 d . . . . .

loop_
_atom_site_aniso_label
_atom_site_aniso_U_11
_atom_site_aniso_U_22
_atom_site_aniso_U_33
_atom_site_aniso_U_23
_atom_site_aniso_U_13
_atom_site_aniso_U_12
Co1A 0.0252(7) 0.0318(8) 0.0321(8) -0.0079(7) 0.000 0.000
N1B 0.033(2) 0.038(2) 0.039(2) -0.0060(18) -0.0022(19) -0.0021(18)
N1C 0.038(3) 0.047(3) 0.037(4) -0.006(3) 0.000 0.000
C2B 0.034(3) 0.040(3) 0.044(3) -0.007(2) -0.009(2) 0.001(2)
C2C 0.036(4) 0.037(4) 0.047(4) -0.006(3) 0.000 0.000
C3B 0.042(3) 0.040(3) 0.054(3) -0.013(2) -0.002(3) -0.006(2)
S3C 0.114(2) 0.0595(14) 0.0455(12) -0.0005(10) 0.000 0.000
C4B 0.030(3) 0.049(3) 0.033(3) -0.011(2) 0.000(2) -0.007(2)
C5B 0.038(3) 0.050(3) 0.041(3) -0.001(2) -0.005(2) -0.005(2)
C6B 0.043(3) 0.043(3) 0.045(3) -0.002(2) -0.007(3) -0.005(2)
C7B 0.039(3) 0.052(3) 0.034(3) -0.011(2) 0.001(2) -0.010(2)
N8B 0.045(2) 0.053(2) 0.042(2) -0.009(2) -0.013(2) -0.013(2)
N9B 0.046(2) 0.054(3) 0.042(2) -0.007(2) -0.009(2) -0.013(2)

loop_
_atom_type_symbol
_atom_type_description
_atom_type_scat_dispersion_real
_atom_type_scat_dispersion_imag
_atom_type_scat_source
C C 0.0181 0.0091 'International Tables Vol C Tables 4.2.6.8 and 6.1.1.4'
H H 0.0000 0.0000 'International Tables Vol C Tables 4.2.6.8 and 6.1.1.4'
Co Co -2.3653 3.6143 'International Tables Vol C Tables 4.2.6.8 and 6.1.1.4'
N N 0.0311 0.0180 'International Tables Vol C Tables 4.2.6.8 and 6.1.1.4'
S S 0.3331 0.5567 'International Tables Vol C Tables 4.2.6.8 and 6.1.1.4'

loop_
_geom_angle_atom_site_label_1
_geom_angle_atom_site_label_2
_geom_angle_atom_site_label_3
_geom_angle
_geom_angle_site_symmetry_1
_geom_angle_site_symmetry_3
_geom_angle_publ_flag
N1B Co1A N1B 85.72(19) 9_665 12_655 ?
N1B Co1A N1B 85.72(19) 4_565 . ?
N1B Co1A N1B 94.28(19) 12_655 . ?
N1B Co1A N1B 94.28(19) 9_665 4_565 ?
N1B Co1A N1B 180.0 9_665 . ?
N1B Co1A N1B 180.0 12_655 4_565 ?
N1C Co1A N1B 89.26(14) 9_665 4_565 ?
N1C Co1A N1B 89.25(14) . . ?
N1C Co1A N1B 89.25(14) . 12_655 ?
N1C Co1A N1B 90.75(14) . 4_565 ?
N1C Co1A N1B 90.74(14) 9_665 12_655 ?
N1C Co1A N1B 89.26(14) 9_665 9_665 ?
N1C Co1A N1B 90.75(14) 9_665 . ?
N1C Co1A N1B 90.75(14) . 9_665 ?
N1C Co1A N1C 180.0 9_665 . ?
C2B N1B Co1A 120.9(3) . . ?
C2B N1B C6B 117.1(4) . . ?
C6B N1B Co1A 121.7(3) . . ?
C2C N1C Co1A 144.4(5) . . ?
N1B C2B H2B 118.7 . . ?
N1B C2B C3B 122.7(5) . . ?
C3B C2B H2B 118.7 . . ?
N1C C2C S3C 179.6(7) . . ?
C2B C3B H3B 120.2 . . ?
C4B C3B C2B 119.6(4) . . ?
C4B C3B H3B 120.2 . . ?
C3B C4B C5B 118.1(4) . . ?
C3B C4B C7B 120.9(4) . . ?
C5B C4B C7B 121.0(5) . . ?
C4B C5B H5B 120.8 . . ?
C6B C5B C4B 118.4(5) . . ?
C6B C5B H5B 120.8 . . ?
N1B C6B C5B 124.0(5) . . ?
N1B C6B H6B 118.0 . . ?
C5B C6B H6B 118.0 . . ?
N8B C7B C4B 118.1(4) . . ?
N8B C7B N9B 125.2(4) . 13_666 ?
N9B C7B C4B 116.7(5) 13_666 . ?
N9B N8B C7B 117.4(4) . . ?
N8B N9B C7B 117.4(4) . 13_666 ?

loop_
_geom_bond_atom_site_label_1
_geom_bond_atom_site_label_2
_geom_bond_distance
_geom_bond_site_symmetry_2
_geom_bond_publ_flag
Co1A N1B 2.211(4) 9_665 ?
Co1A N1B 2.211(4) 4_565 ?
Co1A N1B 2.211(4) 12_655 ?
Co1A N1B 2.211(4) . ?
Co1A N1C 2.073(6) 9_665 ?
Co1A N1C 2.073(6) . ?
N1B C2B 1.336(6) . ?
N1B C6B 1.339(6) . ?
N1C C2C 1.152(8) . ?
C2B H2B 0.9300 . ?
C2B C3B 1.385(6) . ?
C2C S3C 1.635(8) . ?
C3B H3B 0.9300 . ?
C3B C4B 1.382(7) . ?
C4B C5B 1.387(7) . ?
C4B C7B 1.481(6) . ?
C5B H5B 0.9300 . ?
C5B C6B 1.379(6) . ?
C6B H6B 0.9300 . ?
C7B N8B 1.336(6) . ?
C7B N9B 1.351(6) 13_666 ?
N8B N9B 1.314(5) . ?
N9B C7B 1.351(6) 13_666 ?
